data_1555261
loop_
_publ_author_name
'Cui, Peng'
'McMahon, David P.'
'Spackman, Peter R.'
'Alston, Ben M.'
'Little, Marc A.'
'Day, Graeme M.'
'Cooper, Andrew I.'

_publ_section_title
;
 Mining predicted crystal structure landscapes with high throughput
 crystallisation: old molecules, new insights
;
_journal_issue 43
_journal_name_full 'Chemical Science'
_journal_page_first 9988
_journal_paper_doi 10.1039/C9SC02832C
_journal_volume 10
_journal_year 2019
_chemical_formula_moiety '2(C14 H16 O8), 4(C8 H10 O2)'
_chemical_formula_sum 'C60 H72 O24'
_chemical_formula_weight 1177.17
_space_group_crystal_system tetragonal
_space_group_IT_number 88
_space_group_name_Hall '-I 4ad'
_space_group_name_H-M_alt 'I 41/a :2'
_atom_sites_solution_hydrogens geom
_audit_creation_date 2018-12-05
_audit_creation_method
;
Olex2 1.2
(compiled 2018.05.29 svn.r3508 for OlexSys, GUI svn.r5506)
;
_audit_update_record
;
2019-05-10 deposited with the CCDC.	2019-08-20 downloaded from the CCDC.
;
_cell_angle_alpha 90
_cell_angle_beta 90
_cell_angle_gamma 90
_cell_formula_units_Z 4
_cell_length_a 16.2380(2)
_cell_length_b 16.2380(2)
_cell_length_c 22.3825(3)
_cell_measurement_reflns_used 8969
_cell_measurement_temperature 100.01(10)
_cell_measurement_theta_max 30.0790
_cell_measurement_theta_min 2.4890
_cell_volume 5901.65(13)
_computing_cell_refinement
;
'CrysAlisPro 1.171.39.46e (Rigaku OD, 2018)'
;
_computing_data_collection
;
'CrysAlisPro 1.171.39.46e (Rigaku OD, 2018)'
;
_computing_data_reduction
;
'CrysAlisPro 1.171.39.46e (Rigaku OD, 2018)'
;
_computing_molecular_graphics 'Olex2 (Dolomanov et al., 2009)'
_computing_publication_material 'Olex2 (Dolomanov et al., 2009)'
_computing_structure_refinement 'ShelXL (Sheldrick, 2015)'
_diffrn_ambient_temperature 100.0
_diffrn_detector CCD
_diffrn_detector_area_resol_mean 28.5714
_diffrn_detector_type 'Rigaku Saturn724+'
_diffrn_measured_fraction_theta_full 1.000
_diffrn_measured_fraction_theta_max 1.000
_diffrn_measurement_details
;
List of Runs (angles in degrees, time in seconds):

  # Type    Start    End  Width  t~exp~   \w     \q     \k     \f   Frames
#--------------------------------------------------------------------------
  1  \w   -109.00  16.00   1.00   10.00    --  -20.00 -68.00   0.00  125
  2  \w   -109.00  16.00   1.00   10.00    --  -20.00 -68.00 120.00  125
  3  \w   -109.00  16.00   1.00   10.00    --  -20.00 -68.00 240.00  125
  4  \w   -109.00  16.00   1.00   10.00    --  -20.00 -30.00  90.00  125
  5  \w    -90.00  90.00   1.00    1.00    --    0.00   0.00   0.00  180
;
_diffrn_measurement_device 'AFC12 (Right): Kappa 3 circle'
_diffrn_measurement_device_type Rigaku_AFC12K_724P_007HF_Mo
_diffrn_measurement_method 'profile data from \w-scans'
_diffrn_measurement_specimen_support 'Mitegen 50um'
_diffrn_orient_matrix_type 'CrysAlisPro convention (1999,Acta A55,543-557)'
_diffrn_orient_matrix_UB_11 -0.0227345000
_diffrn_orient_matrix_UB_12 -0.0050706000
_diffrn_orient_matrix_UB_13 -0.0267912000
_diffrn_orient_matrix_UB_21 -0.0353263000
_diffrn_orient_matrix_UB_22 -0.0107974000
_diffrn_orient_matrix_UB_23 0.0168476000
_diffrn_orient_matrix_UB_31 -0.0119427000
_diffrn_orient_matrix_UB_32 0.0419919000
_diffrn_orient_matrix_UB_33 0.0011003000
_diffrn_radiation_collimation 0.3
_diffrn_radiation_monochromator Confocal
_diffrn_radiation_probe x-ray
_diffrn_radiation_type MoK\a
_diffrn_radiation_wavelength 0.71073
_diffrn_reflns_av_R_equivalents 0.0789
_diffrn_reflns_av_unetI/netI 0.0286
_diffrn_reflns_Laue_measured_fraction_full 1.000
_diffrn_reflns_Laue_measured_fraction_max 1.000
_diffrn_reflns_limit_h_max 20
_diffrn_reflns_limit_h_min -20
_diffrn_reflns_limit_k_max 16
_diffrn_reflns_limit_k_min -20
_diffrn_reflns_limit_l_max 27
_diffrn_reflns_limit_l_min -27
_diffrn_reflns_number 45910
_diffrn_reflns_point_group_measured_fraction_full 1.000
_diffrn_reflns_point_group_measured_fraction_max 1.000
_diffrn_reflns_theta_full 25.242
_diffrn_reflns_theta_max 26.360
_diffrn_reflns_theta_min 2.509
_diffrn_source 'Rotating Anode'
_diffrn_source_current 24.0
_diffrn_source_power 1.2
_diffrn_source_target Mo
_diffrn_source_type 'Rotating Anode'
_diffrn_source_voltage 50.0
_exptl_absorpt_coefficient_mu 0.103
_exptl_absorpt_correction_T_max 1.00000
_exptl_absorpt_correction_T_min 0.71430
_exptl_absorpt_correction_type multi-scan
_exptl_absorpt_process_details
;
CrysAlisPro 1.171.39.46e (Rigaku Oxford Diffraction, 2018)
Empirical absorption correction using spherical harmonics,
 implemented in SCALE3 ABSPACK scaling algorithm.
;
_exptl_crystal_colour colourless
_exptl_crystal_colour_primary colourless
_exptl_crystal_density_diffrn 1.325
_exptl_crystal_description block
_exptl_crystal_F_000 2496
_exptl_crystal_size_max 0.11
_exptl_crystal_size_mid 0.09
_exptl_crystal_size_min 0.07
_refine_diff_density_max 0.330
_refine_diff_density_min -0.250
_refine_diff_density_rms 0.049
_refine_ls_extinction_method none
_refine_ls_goodness_of_fit_ref 1.064
_refine_ls_hydrogen_treatment constr
_refine_ls_matrix_type full
_refine_ls_number_parameters 195
_refine_ls_number_reflns 3006
_refine_ls_number_restraints 0
_refine_ls_restrained_S_all 1.064
_refine_ls_R_factor_all 0.0639
_refine_ls_R_factor_gt 0.0511
_refine_ls_shift/su_max 0.000
_refine_ls_shift/su_mean 0.000
_refine_ls_structure_factor_coef Fsqd
_refine_ls_weighting_details 'w=1/[\s^2^(Fo^2^)+(0.0692P)^2^+4.1353P] where P=(Fo^2^+2Fc^2^)/3'
_refine_ls_weighting_scheme calc
_refine_ls_wR_factor_gt 0.1334
_refine_ls_wR_factor_ref 0.1421
_reflns_Friedel_coverage 0.000
_reflns_number_gt 2383
_reflns_number_total 3006
_reflns_threshold_expression 'I > 2\s(I)'
_cod_data_source_file c9sc02832c2.cif
_cod_data_source_block ADTA_2-34_THF-1-2-dimethoxybenzene_publ
_cod_original_cell_volume 5901.65(17)
_cod_original_sg_symbol_H-M 'I 41/a'
_cod_database_code 1555261
_shelx_shelxl_version_number 2014/7
_shelx_space_group_comment
;
The symmetry employed for this shelxl refinement is uniquely defined
by the following loop, which should always be used as a source of
symmetry information in preference to the above space-group names.
They are only intended as comments.
;
_shelx_estimated_absorpt_t_max 0.993
_shelx_estimated_absorpt_t_min 0.989
_oxdiff_exptl_absorpt_empirical_full_min 0.643
_oxdiff_exptl_absorpt_empirical_full_max 1.395
_oxdiff_exptl_absorpt_empirical_details
;
Empirical correction (ABSPACK) includes:
- Absorption correction using spherical harmonics
- Frame scaling
;
_olex2_refinement_description
;
1. Fixed Uiso
 At 1.2 times of:
  All C(H) groups, All C(H,H) groups
 At 1.5 times of:
  All C(H,H,H) groups, All O(H) groups
2. Others
 Fixed Sof: H9A(0.5) H9B(0.5) H14A(0.5) H14B(0.5)
3.a Secondary CH2 refined with riding coordinates:
 C9(H9A,H9B), C14(H14A,H14B), C11(H11A,H11B), C16(H16A,H16B)
3.b Aromatic/amide H refined with riding coordinates:
 C6(H6), C5(H5), C3(H3), C4(H4)
3.c Idealised Me refined as rotating group:
 C8(H8A,H8B,H8C), C7(H7A,H7B,H7C)
3.d Idealised tetrahedral OH refined as rotating group:
 O4(H4A), O2(H2)
;
_olex2_submission_special_instructions 'No special instructions were received'

loop_
_space_group_symop_operation_xyz
'x, y, z'
'-x+1/2, -y, z+1/2'
'-y+3/4, x+1/4, z+1/4'
'y+3/4, -x+3/4, z+3/4'
'x+1/2, y+1/2, z+1/2'
'-x+1, -y+1/2, z+1'
'-y+5/4, x+3/4, z+3/4'
'y+5/4, -x+5/4, z+5/4'
'-x, -y, -z'
'x-1/2, y, -z-1/2'
'y-3/4, -x-1/4, -z-1/4'
'-y-3/4, x-3/4, -z-3/4'
'-x+1/2, -y+1/2, -z+1/2'
'x, y+1/2, -z'
'y-1/4, -x+1/4, -z+1/4'
'-y-1/4, x-1/4, -z-1/4'

loop_
_atom_site_label
_atom_site_type_symbol
_atom_site_fract_x
_atom_site_fract_y
_atom_site_fract_z
_atom_site_U_iso_or_equiv
_atom_site_adp_type
_atom_site_occupancy
_atom_site_site_symmetry_order
_atom_site_calc_flag
_atom_site_refinement_flags_posn
_atom_site_refinement_flags_adp
_atom_site_refinement_flags_occupancy
O3 O 0.29084(7) 0.80209(7) 0.19561(5) 0.0294(3) Uani 1 1 d . . .
O4 O 0.34305(8) 0.69253(8) 0.24158(6) 0.0346(3) Uani 1 1 d . . .
H4A H 0.2987 0.6954 0.2608 0.052 Uiso 1 1 calc GR . .
O1 O 0.45331(8) 0.58832(8) 0.50700(6) 0.0345(3) Uani 1 1 d . . .
O2 O 0.55998(8) 0.54210(7) 0.55886(6) 0.0351(3) Uani 1 1 d . . .
H2 H 0.5526 0.5005 0.5372 0.053 Uiso 1 1 calc GR . .
O5 O 0.35617(10) 0.78393(10) 0.40124(7) 0.0516(4) Uani 1 1 d . . .
O6 O 0.30306(10) 0.92945(10) 0.42300(9) 0.0617(5) Uani 1 1 d . . .
C13 C 0.34585(9) 0.75214(10) 0.20227(6) 0.0194(3) Uani 1 1 d . . .
C9 C 0.5000 0.7500 0.54559(9) 0.0185(5) Uani 1 2 d S T P
H9A H 0.4507 0.7468 0.5197 0.022 Uiso 0.5 1 calc R . .
H9B H 0.5493 0.7532 0.5197 0.022 Uiso 0.5 1 calc R . .
C14 C 0.5000 0.7500 0.20463(9) 0.0183(4) Uani 1 2 d S T P
H14A H 0.5012 0.7994 0.2305 0.022 Uiso 0.5 1 calc R . .
H14B H 0.4988 0.7006 0.2305 0.022 Uiso 0.5 1 calc R . .
C15 C 0.42280(9) 0.75183(9) 0.16441(6) 0.0176(3) Uani 1 1 d . . .
C11 C 0.42707(9) 0.66840(9) 0.62481(6) 0.0180(3) Uani 1 1 d . . .
H11A H 0.3775 0.6655 0.5992 0.022 Uiso 1 1 calc R . .
H11B H 0.4288 0.6183 0.6500 0.022 Uiso 1 1 calc R . .
C12 C 0.50521(9) 0.59658(9) 0.54674(6) 0.0194(3) Uani 1 1 d . . .
C10 C 0.50500(9) 0.67292(9) 0.58553(6) 0.0180(3) Uani 1 1 d . . .
C16 C 0.42372(9) 0.82878(9) 0.12489(6) 0.0181(3) Uani 1 1 d . . .
H16A H 0.4236 0.8789 0.1501 0.022 Uiso 1 1 calc R . .
H16B H 0.3740 0.8298 0.0993 0.022 Uiso 1 1 calc R . .
C1 C 0.30447(13) 0.79022(13) 0.44919(9) 0.0406(5) Uani 1 1 d . . .
C6 C 0.27880(13) 0.72547(13) 0.48469(9) 0.0422(5) Uani 1 1 d . . .
H6 H 0.2969 0.6711 0.4761 0.051 Uiso 1 1 calc R . .
C2 C 0.27657(13) 0.87009(13) 0.46177(11) 0.0453(5) Uani 1 1 d . . .
C5 C 0.22670(13) 0.73933(15) 0.53280(10) 0.0481(6) Uani 1 1 d . . .
H5 H 0.2089 0.6944 0.5567 0.058 Uiso 1 1 calc R . .
C3 C 0.22591(13) 0.88302(14) 0.51021(11) 0.0500(6) Uani 1 1 d . . .
H3 H 0.2080 0.9373 0.5193 0.060 Uiso 1 1 calc R . .
C4 C 0.20066(13) 0.81773(16) 0.54602(11) 0.0515(6) Uani 1 1 d . . .
H4 H 0.1657 0.8273 0.5793 0.062 Uiso 1 1 calc R . .
C8 C 0.38648(16) 0.70448(15) 0.38680(10) 0.0538(6) Uani 1 1 d . . .
H8A H 0.4218 0.7081 0.3514 0.081 Uiso 1 1 calc GR . .
H8B H 0.3401 0.6675 0.3786 0.081 Uiso 1 1 calc GR . .
H8C H 0.4185 0.6830 0.4205 0.081 Uiso 1 1 calc GR . .
C7 C 0.26800(16) 1.00885(15) 0.42766(18) 0.0743(9) Uani 1 1 d . . .
H7A H 0.2916 1.0448 0.3969 0.111 Uiso 1 1 calc GR . .
H7B H 0.2798 1.0317 0.4673 0.111 Uiso 1 1 calc GR . .
H7C H 0.2083 1.0052 0.4220 0.111 Uiso 1 1 calc GR . .

loop_
_atom_site_aniso_label
_atom_site_aniso_U_11
_atom_site_aniso_U_22
_atom_site_aniso_U_33
_atom_site_aniso_U_23
_atom_site_aniso_U_13
_atom_site_aniso_U_12
O3 0.0265(6) 0.0314(7) 0.0304(6) 0.0094(5) 0.0083(5) 0.0068(5)
O4 0.0291(7) 0.0422(8) 0.0326(7) 0.0186(6) 0.0144(5) 0.0116(6)
O1 0.0419(7) 0.0298(7) 0.0318(7) -0.0115(5) -0.0161(6) 0.0083(6)
O2 0.0409(8) 0.0280(7) 0.0363(7) -0.0137(5) -0.0144(6) 0.0116(6)
O5 0.0561(10) 0.0487(9) 0.0498(9) 0.0045(7) -0.0047(7) 0.0048(8)
O6 0.0502(10) 0.0371(9) 0.0977(14) 0.0093(9) 0.0012(9) -0.0013(7)
C13 0.0204(8) 0.0222(8) 0.0155(7) -0.0012(6) -0.0002(6) -0.0010(6)
C9 0.0204(11) 0.0210(11) 0.0140(10) 0.000 0.000 0.0007(9)
C14 0.0213(11) 0.0210(11) 0.0127(9) 0.000 0.000 0.0018(9)
C15 0.0186(8) 0.0206(8) 0.0135(7) -0.0002(6) 0.0009(6) 0.0006(6)
C11 0.0189(7) 0.0190(7) 0.0160(7) -0.0002(6) 0.0004(6) -0.0012(6)
C12 0.0220(8) 0.0204(8) 0.0156(7) 0.0008(6) 0.0025(6) 0.0004(6)
C10 0.0197(7) 0.0204(8) 0.0138(7) -0.0001(6) -0.0002(6) -0.0007(6)
C16 0.0188(7) 0.0200(8) 0.0155(7) 0.0004(6) 0.0001(6) 0.0007(6)
C1 0.0359(11) 0.0429(11) 0.0431(11) -0.0005(9) -0.0152(9) -0.0010(9)
C6 0.0410(11) 0.0406(11) 0.0451(11) 0.0000(9) -0.0162(9) 0.0014(9)
C2 0.0318(11) 0.0406(12) 0.0633(14) -0.0007(10) -0.0143(10) -0.0031(9)
C5 0.0377(11) 0.0568(14) 0.0499(13) 0.0081(11) -0.0147(10) -0.0033(10)
C3 0.0357(11) 0.0450(12) 0.0693(15) -0.0121(11) -0.0167(11) 0.0005(10)
C4 0.0302(11) 0.0716(16) 0.0526(13) -0.0070(12) -0.0113(10) 0.0021(11)
C8 0.0671(15) 0.0565(14) 0.0377(11) -0.0040(10) -0.0119(11) 0.0133(12)
C7 0.0449(14) 0.0378(13) 0.140(3) 0.0081(15) 0.0001(16) -0.0022(11)

loop_
_atom_type_symbol
_atom_type_description
_atom_type_scat_dispersion_real
_atom_type_scat_dispersion_imag
_atom_type_scat_source
C C 0.0033 0.0016 'International Tables Vol C Tables 4.2.6.8 and 6.1.1.4'
H H 0.0000 0.0000 'International Tables Vol C Tables 4.2.6.8 and 6.1.1.4'
O O 0.0106 0.0060 'International Tables Vol C Tables 4.2.6.8 and 6.1.1.4'

loop_
_geom_angle_atom_site_label_1
_geom_angle_atom_site_label_2
_geom_angle_atom_site_label_3
_geom_angle
_geom_angle_site_symmetry_1
_geom_angle_site_symmetry_3
C13 O4 H4A 109.5 . .
C12 O2 H2 109.5 . .
C1 O5 C8 117.40(18) . .
C2 O6 C7 118.0(2) . .
O3 C13 O4 123.39(14) . .
O3 C13 C15 122.78(14) . .
O4 C13 C15 113.80(13) . .
H9A C9 H9B 108.3 . .
C10 C9 H9A 109.9 . .
C10 C9 H9A 109.9 6_564 .
C10 C9 H9B 109.9 6_564 .
C10 C9 H9B 109.9 . .
C10 C9 C10 109.04(16) . 6_564
H14A C14 H14B 108.3 . .
C15 C14 H14A 110.0 6_564 .
C15 C14 H14A 110.0 . .
C15 C14 H14B 110.0 . .
C15 C14 H14B 110.0 6_564 .
C15 C14 C15 108.66(16) 6_564 .
C13 C15 C14 110.18(12) . .
C13 C15 C16 107.99(12) . 12_766
C13 C15 C16 109.25(12) . .
C14 C15 C16 109.27(11) . 12_766
C16 C15 C14 110.16(11) . .
C16 C15 C16 109.96(10) . 12_766
H11A C11 H11B 108.3 . .
C10 C11 H11A 109.8 15_566 .
C10 C11 H11A 109.8 . .
C10 C11 H11B 109.8 . .
C10 C11 H11B 109.8 15_566 .
C10 C11 C10 109.16(14) 15_566 .
O1 C12 O2 123.46(14) . .
O1 C12 C10 120.09(13) . .
O2 C12 C10 116.42(13) . .
C9 C10 C11 109.04(11) . .
C11 C10 C9 110.11(11) 12_767 .
C11 C10 C11 109.78(10) 12_767 .
C12 C10 C9 109.44(12) . .
C12 C10 C11 111.54(12) . 12_767
C12 C10 C11 106.85(12) . .
C15 C16 C15 108.89(14) . 15_565
C15 C16 H16A 109.9 15_565 .
C15 C16 H16A 109.9 . .
C15 C16 H16B 109.9 15_565 .
C15 C16 H16B 109.9 . .
H16A C16 H16B 108.3 . .
O5 C1 C6 125.4(2) . .
O5 C1 C2 115.17(19) . .
C6 C1 C2 119.4(2) . .
C1 C6 H6 119.8 . .
C1 C6 C5 120.4(2) . .
C5 C6 H6 119.8 . .
O6 C2 C1 115.0(2) . .
O6 C2 C3 125.5(2) . .
C3 C2 C1 119.5(2) . .
C6 C5 H5 119.8 . .
C4 C5 C6 120.3(2) . .
C4 C5 H5 119.8 . .
C2 C3 H3 119.5 . .
C2 C3 C4 120.9(2) . .
C4 C3 H3 119.5 . .
C5 C4 C3 119.4(2) . .
C5 C4 H4 120.3 . .
C3 C4 H4 120.3 . .
O5 C8 H8A 109.5 . .
O5 C8 H8B 109.5 . .
O5 C8 H8C 109.5 . .
H8A C8 H8B 109.5 . .
H8A C8 H8C 109.5 . .
H8B C8 H8C 109.5 . .
O6 C7 H7A 109.5 . .
O6 C7 H7B 109.5 . .
O6 C7 H7C 109.5 . .
H7A C7 H7B 109.5 . .
H7A C7 H7C 109.5 . .
H7B C7 H7C 109.5 . .

loop_
_geom_bond_atom_site_label_1
_geom_bond_atom_site_label_2
_geom_bond_distance
_geom_bond_site_symmetry_2
O3 C13 1.2159(19) .
O4 H4A 0.8400 .
O4 C13 1.3088(19) .
O1 C12 1.2325(19) .
O2 H2 0.8400 .
O2 C12 1.2834(19) .
O5 C1 1.366(3) .
O5 C8 1.418(3) .
O6 C2 1.366(3) .
O6 C7 1.413(3) .
C13 C15 1.510(2) .
C9 H9A 0.9900 .
C9 H9B 0.9900 .
C9 C10 1.5402(18) 6_564
C9 C10 1.5402(18) .
C14 H14A 0.9900 .
C14 H14B 0.9900 .
C14 C15 1.5435(18) .
C14 C15 1.5435(18) 6_564
C15 C16 1.544(2) 12_766
C15 C16 1.531(2) .
C11 H11A 0.9900 .
C11 H11B 0.9900 .
C11 C10 1.530(2) 15_566
C11 C10 1.543(2) .
C12 C10 1.514(2) .
C10 C11 1.530(2) 12_767
C16 C15 1.544(2) 15_565
C16 H16A 0.9900 .
C16 H16B 0.9900 .
C1 C6 1.382(3) .
C1 C2 1.402(3) .
C6 H6 0.9500 .
C6 C5 1.388(3) .
C2 C3 1.377(3) .
C5 H5 0.9500 .
C5 C4 1.374(3) .
C3 H3 0.9500 .
C3 C4 1.391(3) .
C4 H4 0.9500 .
C8 H8A 0.9800 .
C8 H8B 0.9800 .
C8 H8C 0.9800 .
C7 H7A 0.9800 .
C7 H7B 0.9800 .
C7 H7C 0.9800 .

loop_
_geom_hbond_atom_site_label_D
_geom_hbond_atom_site_label_H
_geom_hbond_atom_site_label_A
_geom_hbond_distance_DH
_geom_hbond_distance_HA
_geom_hbond_distance_DA
_geom_hbond_angle_DHA
_geom_hbond_site_symmetry_A
O4 H4A O3 0.84 1.75 2.5905(16) 176.5 13_565
O2 H2 O1 0.84 1.75 2.5893(16) 174.8 9_666
